data_7008724
loop_
_publ_author_name
'Mota, Antonio J.'
'Dedieu, Alain'
'Kuhn, Pierre'
'Matt, Dominique'
'Welter, Richard'
'Neuburger, Markus'

_publ_section_title
;
 Can weak interactions modify the binding properties of a strong
 nitrogen donor? Unusual N-coordination of a
 phosphoranylidene-substituted pyrazolone unit towards palladium(II)
 centres: an experimental and theoretical study.
;
_journal_issue 19
_journal_name_full 'Dalton transactions (Cambridge, England : 2003)'
_journal_page_first 3155
_journal_page_last 3160
_journal_paper_doi 10.1039/b506352n
_journal_year 2005
_chemical_absolute_configuration unk
_chemical_formula_moiety 'C37 H35 Cl1 N3 O1 P1 Pd1'
_chemical_formula_sum 'C37 H35 Cl N3 O P Pd'
_chemical_formula_weight 710.53
_space_group_IT_number 4
_symmetry_cell_setting monoclinic
_symmetry_space_group_name_Hall 'P 2yb'
_symmetry_space_group_name_H-M 'P 1 21 1'
_atom_sites_solution_hydrogens geom
_atom_sites_solution_primary direct
_audit_creation_date 05-02-23
_audit_creation_method CRYSTALS_ver_12.24
_cell_angle_alpha 90
_cell_angle_beta 110.4610(7)
_cell_angle_gamma 90
_cell_formula_units_Z 2
_cell_length_a 9.5561(1)
_cell_length_b 16.2957(2)
_cell_length_c 11.0233(1)
_cell_measurement_reflns_used 7329
_cell_measurement_temperature 173
_cell_measurement_theta_max 27
_cell_measurement_theta_min 3
_cell_volume 1608.29(3)
_computing_cell_refinement 'EvalCCD (Duisenberg, Kroon-Batenburg and Schreurs, 2003)'
_computing_data_collection 'COLLECT (Nonius BV, 1997)'
_computing_data_reduction 'EvalCCD (Duisenberg, Kroon-Batenburg and Schreurs, 2003)'
_computing_molecular_graphics 'CAMERON (Watkin et al 1996)'
_computing_publication_material 'CRYSTALS (Betteridge et al 2003)'
_computing_structure_refinement 'CRYSTALS (Betteridge et al 2003)'
_computing_structure_solution 'SIR92 (Altomare et al, 1994)'
_diffrn_ambient_temperature 173
_diffrn_measured_fraction_theta_full 0.998
_diffrn_measured_fraction_theta_max 0.998
_diffrn_measurement_device_type 'Nonius Kappa CCD'
_diffrn_measurement_method '\f & \w scans'
_diffrn_radiation_monochromator graphite
_diffrn_radiation_type 'Mo K\a'
_diffrn_radiation_wavelength 0.71073
_diffrn_reflns_av_R_equivalents 0.096
_diffrn_reflns_limit_h_max 12
_diffrn_reflns_limit_h_min -12
_diffrn_reflns_limit_k_max 21
_diffrn_reflns_limit_k_min -21
_diffrn_reflns_limit_l_max 14
_diffrn_reflns_limit_l_min -14
_diffrn_reflns_number 71068
_diffrn_reflns_theta_full 27.500
_diffrn_reflns_theta_max 27.500
_diffrn_reflns_theta_min 3.185
_diffrn_standards_number 0
_exptl_absorpt_coefficient_mu 0.744
_exptl_absorpt_correction_T_max 0.94
_exptl_absorpt_correction_T_min 0.86
_exptl_absorpt_correction_type multi-scan
_exptl_absorpt_process_details 'Denzo/Scalepack (Otwinowski & Minor, 1996)'
_exptl_crystal_colour red
_exptl_crystal_density_diffrn 1.467
_exptl_crystal_description plate
_exptl_crystal_F_000 728
_exptl_crystal_size_max 0.31
_exptl_crystal_size_mid 0.21
_exptl_crystal_size_min 0.09
_refine_diff_density_max 0.77
_refine_diff_density_min -0.67
_refine_ls_extinction_method None
_refine_ls_goodness_of_fit_ref 1.0672
_refine_ls_hydrogen_treatment noref
_refine_ls_matrix_type full
_refine_ls_number_parameters 426
_refine_ls_number_reflns 7026
_refine_ls_number_restraints 77
_refine_ls_R_factor_all 0.0265
_refine_ls_R_factor_gt 0.0236
_refine_ls_shift/su_max 0.000686
_refine_ls_structure_factor_coef F
_refine_ls_weighting_details
;
Method, part 1, Chebychev polynomial, (Watkin, 1994, Prince, 1982)
[weight] = 1.0/[A~0~*T~0~(x)+A~1~*T~1~(x) ... +A~n-1~]*T~n-1~(x)]
where A~i~ are the Chebychev coefficients listed below and x= Fcalc/Fmax
Method = Robust Weighting (Prince, 1982)
W = [weight] * [1-(deltaF/6*sigmaF)^2^]^2^
A~i~ are:
0.224 -0.288E-01 0.483E-01 -0.516E-01
;
_refine_ls_weighting_scheme calc
_refine_ls_wR_factor_all 0.0281
_refine_ls_wR_factor_gt 0.0254
_refine_ls_wR_factor_ref 0.0254
_reflns_limit_h_max 11
_reflns_limit_h_min -12
_reflns_limit_k_max 21
_reflns_limit_k_min 0
_reflns_limit_l_max 14
_reflns_limit_l_min 0
_reflns_number_gt 7026
_reflns_number_total 7233
_reflns_threshold_expression I>3.00u(I)
_oxford_diffrn_Wilson_B_factor 0.00
_oxford_diffrn_Wilson_scale 0.00
_oxford_refine_ls_scale 0.3758(3)
_oxford_structure_analysis_title '2231421 DmbaY1Py_173k'
_cod_data_source_file b506352n.txt
_cod_data_source_block DmbaY1Py
_cod_depositor_comments
;
The following automatic conversions were performed:
'_symmetry_cell_setting' value 'Monoclinic' changed to 'monoclinic'
according to '/home/saulius/struct/CIF-dictionaries/cif_core.dic'
dictionary named 'cif_core.dic' version 2.4.1 from 2010-06-29.

Automatic conversion script
Id: cif_fix_enum 1527 2010-12-29 10:47:43Z saulius 
;
_cod_original_sg_symbol_H-M 'P 21'
_cod_original_formula_sum 'C37 H35 Cl1 N3 O1 P1 Pd1'
_cod_database_code 7008724

loop_
_symmetry_equiv_pos_as_xyz
x,y,z
-x,y+1/2,-z

loop_
_atom_site_label
_atom_site_type_symbol
_atom_site_fract_x
_atom_site_fract_y
_atom_site_fract_z
_atom_site_U_iso_or_equiv
_atom_site_occupancy
_atom_site_adp_type
_atom_site_refinement_flags_posn
_atom_site_refinement_flags_adp
_atom_site_refinement_flags_occupancy
_atom_site_disorder_assembly
_atom_site_disorder_group
_atom_site_attached_hydrogens
Pd1 Pd 0.338468(17) 0.86129(3) 0.305352(14) 0.0227 1.0000 Uani D . . . . .
Cl1 Cl 0.21149(10) 0.99012(5) 0.22345(7) 0.0444 1.0000 Uani . . . . . .
C1 C 0.4513(3) 0.75887(16) 0.3658(3) 0.0268 1.0000 Uani . . . . . .
C2 C 0.5005(3) 0.72511(17) 0.4867(3) 0.0342 1.0000 Uani . . . . . .
C3 C 0.5873(4) 0.65394(19) 0.5140(4) 0.0428 1.0000 Uani . . . . . .
C4 C 0.6272(3) 0.61636(19) 0.4190(4) 0.0455 1.0000 Uani . . . . . .
C5 C 0.5780(3) 0.6496(3) 0.2968(4) 0.0555 1.0000 Uani . . . . . .
C6 C 0.4888(3) 0.7198(2) 0.2679(3) 0.0486 1.0000 Uani D U . . . .
C10 C 0.6152(3) 0.96616(17) 0.4869(2) 0.0284 1.0000 Uani . . . . . .
C11 C 0.5205(3) 0.93233(14) 0.5583(2) 0.0205 1.0000 Uani . . . . . .
C12 C 0.5492(3) 0.92480(15) 0.6922(2) 0.0230 1.0000 Uani . . . . . .
C13 C 0.4249(3) 0.88240(15) 0.7057(2) 0.0269 1.0000 Uani . . . . . .
C14 C 0.1792(3) 0.84305(14) 0.5386(2) 0.0262 1.0000 Uani . . . . . .
C15 C 0.0715(3) 0.88068(16) 0.4359(2) 0.0322 1.0000 Uani . . . . . .
C16 C -0.0759(3) 0.8544(3) 0.4009(2) 0.0390 1.0000 Uani . . . . . .
C17 C -0.1149(3) 0.7923(2) 0.4668(3) 0.0422 1.0000 Uani . . . . . .
C18 C -0.0064(4) 0.7548(2) 0.5689(3) 0.0429 1.0000 Uani . . . . . .
C19 C 0.1419(3) 0.77973(18) 0.6058(3) 0.0340 1.0000 Uani . . . . . .
C20 C 0.8452(3) 0.99187(16) 0.7746(2) 0.0240 1.0000 Uani . . . . . .
C21 C 0.8134(3) 1.07257(16) 0.7322(3) 0.0288 1.0000 Uani . . . . . .
C22 C 0.9069(3) 1.11460(17) 0.6828(3) 0.0339 1.0000 Uani . . . . . .
C23 C 1.0348(3) 1.0759(2) 0.6776(3) 0.0401 1.0000 Uani . . . . . .
C24 C 1.0674(3) 0.9962(2) 0.7215(3) 0.0412 1.0000 Uani . . . . . .
C25 C 0.9719(3) 0.95334(18) 0.7697(3) 0.0317 1.0000 Uani . . . . . .
C26 C 0.6889(3) 1.00333(16) 0.9528(2) 0.0282 1.0000 Uani . . . . . .
C27 C 0.5504(3) 1.01787(18) 0.9626(3) 0.0357 1.0000 Uani . . . . . .
C28 C 0.5424(5) 1.0620(2) 1.0680(4) 0.0527 1.0000 Uani . . . . . .
C29 C 0.6702(5) 1.0893(2) 1.1624(4) 0.0593 1.0000 Uani . . . . . .
C30 C 0.8061(5) 1.0744(3) 1.1526(3) 0.0566 1.0000 Uani . . . . . .
C31 C 0.8179(4) 1.0311(2) 1.0481(3) 0.0425 1.0000 Uani . . . . . .
C32 C 0.7729(3) 0.84155(15) 0.8962(2) 0.0293 1.0000 Uani . . . . . .
C33 C 0.7833(4) 0.77741(19) 0.8159(3) 0.0370 1.0000 Uani . . . . . .
C34 C 0.8210(4) 0.7002(2) 0.8653(3) 0.0476 1.0000 Uani . . . . . .
C35 C 0.8437(5) 0.6836(2) 0.9938(4) 0.0578 1.0000 Uani . . . . . .
C36 C 0.8298(6) 0.7457(3) 1.0729(4) 0.0678 1.0000 Uani . . . . . .
C37 C 0.7962(4) 0.8255(2) 1.0255(3) 0.0480 1.0000 Uani . . . . . .
N1 N 0.3260(3) 0.81720(14) 0.1271(2) 0.0415 1.0000 Uani D U . . . .
N2 N 0.3896(2) 0.90144(13) 0.49151(19) 0.0219 1.0000 Uani . . . . . .
N3 N 0.3287(2) 0.87068(18) 0.57891(17) 0.0248 1.0000 Uani . . . . . .
O1 O 0.39813(19) 0.8608(2) 0.80235(15) 0.0380 1.0000 Uani . . . . . .
P1 P 0.70966(7) 0.94036(5) 0.82605(6) 0.0221 1.0000 Uani . . . . . .
C7 C 0.3717(10) 0.7268(5) 0.1358(6) 0.0364 0.3000 Uani D U . . . .
C8 C 0.2017(10) 0.8347(5) 0.0184(7) 0.0458 0.3000 Uani D U . . . .
C9 C 0.4712(8) 0.8617(7) 0.1127(6) 0.0357 0.3000 Uani D U . . . .
C70 C 0.4490(5) 0.7705(3) 0.1395(4) 0.0520 0.7000 Uani D U . . . .
C80 C 0.1825(5) 0.7636(3) 0.0814(4) 0.0440 0.7000 Uani D U . . . .
C90 C 0.2888(7) 0.8836(3) 0.0252(4) 0.0594 0.7000 Uani D U . . . .
H21 H 0.4736 0.7519 0.5572 0.0423 1.0000 Uiso . . . . . .
H31 H 0.6209 0.6301 0.6032 0.0517 1.0000 Uiso . . . . . .
H41 H 0.6907 0.5659 0.4385 0.0539 1.0000 Uiso . . . . . .
H51 H 0.6067 0.6230 0.2272 0.0647 1.0000 Uiso . . . . . .
H101 H 0.5599 0.9621 0.3916 0.0339 1.0000 Uiso . . . . . .
H102 H 0.6389 1.0250 0.5113 0.0339 1.0000 Uiso . . . . . .
H103 H 0.7101 0.9340 0.5101 0.0339 1.0000 Uiso . . . . . .
H151 H 0.0989 0.9262 0.3875 0.0389 1.0000 Uiso . . . . . .
H161 H -0.1547 0.8811 0.3263 0.0455 1.0000 Uiso . . . . . .
H171 H -0.2214 0.7744 0.4411 0.0513 1.0000 Uiso . . . . . .
H181 H -0.0345 0.7093 0.6167 0.0535 1.0000 Uiso . . . . . .
H191 H 0.2206 0.7524 0.6798 0.0423 1.0000 Uiso . . . . . .
H211 H 0.7222 1.1002 0.7375 0.0345 1.0000 Uiso . . . . . .
H221 H 0.8832 1.1723 0.6512 0.0407 1.0000 Uiso . . . . . .
H231 H 1.1032 1.1058 0.6419 0.0496 1.0000 Uiso . . . . . .
H241 H 1.1601 0.9691 0.7185 0.0507 1.0000 Uiso . . . . . .
H251 H 0.9948 0.8955 0.8003 0.0366 1.0000 Uiso . . . . . .
H271 H 0.4573 0.9969 0.8948 0.0449 1.0000 Uiso . . . . . .
H281 H 0.4429 1.0739 1.0750 0.0694 1.0000 Uiso . . . . . .
H291 H 0.6635 1.1203 1.2385 0.0767 1.0000 Uiso . . . . . .
H301 H 0.8986 1.0947 1.2216 0.0666 1.0000 Uiso . . . . . .
H311 H 0.9180 1.0202 1.0415 0.0493 1.0000 Uiso . . . . . .
H331 H 0.7632 0.7879 0.7219 0.0403 1.0000 Uiso . . . . . .
H341 H 0.8323 0.6552 0.8077 0.0517 1.0000 Uiso . . . . . .
H351 H 0.8702 0.6269 1.0288 0.0655 1.0000 Uiso . . . . . .
H361 H 0.8437 0.7337 1.1652 0.0805 1.0000 Uiso . . . . . .
H371 H 0.7889 0.8707 1.0843 0.0574 1.0000 Uiso . . . . . .
H71 H 0.4129 0.7124 0.0670 0.0435 0.3000 Uiso . . . . . .
H72 H 0.2843 0.6904 0.1279 0.0435 0.3000 Uiso . . . . . .
H81 H 0.1769 0.8942 0.0177 0.0474 0.3000 Uiso . . . . . .
H82 H 0.2233 0.8206 -0.0614 0.0474 0.3000 Uiso . . . . . .
H83 H 0.1147 0.8012 0.0211 0.0474 0.3000 Uiso . . . . . .
H91 H 0.4549 0.9222 0.1058 0.0459 0.3000 Uiso . . . . . .
H92 H 0.5611 0.8488 0.1901 0.0459 0.3000 Uiso . . . . . .
H93 H 0.4867 0.8409 0.0328 0.0459 0.3000 Uiso . . . . . .
H701 H 0.5348 0.8069 0.1433 0.0632 0.7000 Uiso . . . . . .
H702 H 0.4271 0.7325 0.0639 0.0632 0.7000 Uiso . . . . . .
H801 H 0.0937 0.7986 0.0728 0.0488 0.7000 Uiso . . . . . .
H802 H 0.1708 0.7384 -0.0044 0.0488 0.7000 Uiso . . . . . .
H803 H 0.1910 0.7192 0.1462 0.0488 0.7000 Uiso . . . . . .
H901 H 0.1974 0.9137 0.0246 0.0750 0.7000 Uiso . . . . . .
H902 H 0.3744 0.9229 0.0452 0.0750 0.7000 Uiso . . . . . .
H903 H 0.2703 0.8583 -0.0617 0.0750 0.7000 Uiso . . . . . .

loop_
_atom_site_aniso_label
_atom_site_aniso_U_11
_atom_site_aniso_U_22
_atom_site_aniso_U_33
_atom_site_aniso_U_23
_atom_site_aniso_U_13
_atom_site_aniso_U_12
Pd1 0.02329(7) 0.02661(8) 0.01766(7) -0.00098(9) 0.00631(5) -0.00533(9)
Cl1 0.0558(4) 0.0290(3) 0.0345(3) 0.0098(3) -0.0015(3) 0.0003(3)
C1 0.0167(10) 0.0287(12) 0.0345(13) -0.0084(10) 0.0082(9) -0.0025(9)
C2 0.0418(15) 0.0219(12) 0.0419(15) 0.0013(10) 0.0185(12) 0.0004(11)
C3 0.0420(16) 0.0265(14) 0.0609(19) 0.0041(13) 0.0192(15) -0.0009(12)
C4 0.0293(13) 0.0269(14) 0.079(2) -0.0165(14) 0.0166(14) -0.0042(11)
C5 0.0259(14) 0.073(3) 0.063(2) -0.037(2) 0.0093(14) 0.0042(15)
C6 0.0293(14) 0.074(2) 0.0385(15) -0.0225(15) 0.0066(12) 0.0115(14)
C10 0.0283(12) 0.0353(13) 0.0214(11) 0.0004(9) 0.0084(9) -0.0078(10)
C11 0.0211(10) 0.0180(10) 0.0220(10) 0.0004(8) 0.0071(8) 0.0024(8)
C12 0.0227(11) 0.0242(11) 0.0211(10) -0.0035(8) 0.0063(8) 0.0006(9)
C13 0.0263(11) 0.0322(15) 0.0227(10) -0.0024(8) 0.0092(9) -0.0003(9)
C14 0.0215(10) 0.0307(16) 0.0278(10) -0.0087(9) 0.0105(9) -0.0017(8)
C15 0.0273(11) 0.0396(18) 0.0305(11) -0.0038(10) 0.0112(9) -0.0023(10)
C16 0.0236(10) 0.0554(19) 0.0349(12) -0.0096(17) 0.0063(9) -0.0028(16)
C17 0.0268(13) 0.0488(18) 0.0528(18) -0.0143(14) 0.0159(13) -0.0126(12)
C18 0.0396(16) 0.0372(16) 0.0572(19) -0.0045(14) 0.0236(14) -0.0116(12)
C19 0.0329(13) 0.0313(13) 0.0413(14) -0.0027(11) 0.0173(12) -0.0016(11)
C20 0.0206(10) 0.0277(12) 0.0208(10) -0.0029(9) 0.0034(9) -0.0013(9)
C21 0.0247(12) 0.0282(13) 0.0335(13) -0.0054(10) 0.0100(10) -0.0024(10)
C22 0.0343(13) 0.0293(13) 0.0382(14) -0.0043(11) 0.0129(11) -0.0085(11)
C23 0.0314(14) 0.0506(18) 0.0423(16) -0.0112(14) 0.0179(12) -0.0120(13)
C24 0.0309(14) 0.0527(18) 0.0433(16) -0.0136(14) 0.0169(12) -0.0006(13)
C25 0.0261(12) 0.0363(14) 0.0290(12) -0.0068(11) 0.0050(10) 0.0040(11)
C26 0.0384(13) 0.0226(12) 0.0246(11) -0.0020(9) 0.0121(10) -0.0023(10)
C27 0.0426(15) 0.0299(13) 0.0399(15) -0.0063(11) 0.0209(12) -0.0029(11)
C28 0.069(2) 0.0451(19) 0.059(2) -0.0170(16) 0.0418(19) -0.0081(16)
C29 0.094(3) 0.049(2) 0.0482(19) -0.0248(16) 0.042(2) -0.020(2)
C30 0.075(3) 0.057(2) 0.0337(16) -0.0195(15) 0.0144(16) -0.0213(19)
C31 0.0446(17) 0.0482(19) 0.0304(15) -0.0103(14) 0.0078(13) -0.0090(14)
C32 0.0313(12) 0.0259(15) 0.0256(11) 0.0028(8) 0.0037(9) 0.0033(9)
C33 0.0437(17) 0.0292(14) 0.0277(13) -0.0018(11) -0.0007(12) 0.0005(13)
C34 0.0521(19) 0.0292(15) 0.0481(18) -0.0036(13) 0.0008(15) 0.0027(13)
C35 0.075(3) 0.0270(16) 0.062(2) 0.0139(15) 0.012(2) 0.0105(16)
C36 0.108(4) 0.045(2) 0.047(2) 0.0225(17) 0.024(2) 0.024(2)
C37 0.074(2) 0.0347(15) 0.0351(15) 0.0089(13) 0.0184(16) 0.0158(16)
N1 0.0685(17) 0.0338(13) 0.0227(10) -0.0046(9) 0.0165(11) -0.0136(12)
N2 0.0234(9) 0.0225(9) 0.0204(9) -0.0013(7) 0.0082(7) 0.0004(8)
N3 0.0231(8) 0.0309(12) 0.0220(8) -0.0022(9) 0.0099(6) -0.0001(9)
O1 0.0381(8) 0.0555(11) 0.0237(7) -0.0033(13) 0.0148(6) -0.0133(14)
P1 0.0233(3) 0.0217(3) 0.0193(3) -0.0011(2) 0.0051(2) -0.0003(2)
C7 0.053(5) 0.032(4) 0.023(4) -0.006(3) 0.011(3) -0.009(4)
C8 0.061(6) 0.038(5) 0.020(4) 0.002(3) -0.009(4) -0.003(4)
C9 0.047(4) 0.044(4) 0.024(3) 0.001(5) 0.022(3) -0.011(6)
C70 0.044(2) 0.079(3) 0.035(2) -0.015(2) 0.0173(19) 0.013(2)
C80 0.044(2) 0.040(2) 0.038(2) -0.0104(18) 0.0016(18) -0.0078(18)
C90 0.102(4) 0.060(4) 0.026(2) 0.0038(19) 0.034(2) -0.010(3)

loop_
_atom_type_symbol
_atom_type_scat_dispersion_real
_atom_type_scat_dispersion_imag
_atom_type_scat_Cromer_Mann_a1
_atom_type_scat_Cromer_Mann_b1
_atom_type_scat_Cromer_Mann_a2
_atom_type_scat_Cromer_Mann_b2
_atom_type_scat_Cromer_Mann_a3
_atom_type_scat_Cromer_Mann_b3
_atom_type_scat_Cromer_Mann_a4
_atom_type_scat_Cromer_Mann_b4
_atom_type_scat_Cromer_Mann_c
_atom_type_scat_source
C 0.0033 0.0016 2.3100 20.8439 1.0200 10.2075 1.5886 0.5687 0.8650 51.6512 0.2156 'International Tables Vol C 4.2.6.8 and 6.1.1.4'
H 0.0000 0.0000 0.4930 10.5109 0.3229 26.1257 0.1402 3.1424 0.0408 57.7998 0.0030 'International Tables Vol C 4.2.6.8 and 6.1.1.4'
Cl 0.1484 0.1585 11.4604 0.0104 7.1964 1.1662 6.2556 18.5194 1.6455 47.7784 -9.5574 'International Tables Vol C 4.2.6.8 and 6.1.1.4'
N 0.0061 0.0033 12.2126 0.0057 3.1322 9.8933 2.0125 28.9975 1.1663 0.5826 -11.5290 'International Tables Vol C 4.2.6.8 and 6.1.1.4'
O 0.0106 0.0060 3.0485 13.2771 2.2868 5.7011 1.5463 0.3239 0.8670 32.9089 0.2508 'International Tables Vol C 4.2.6.8 and 6.1.1.4'
P 0.1023 0.0942 6.4345 1.9067 4.1791 27.1570 1.7800 0.5260 1.4908 68.1645 1.1149 'International Tables Vol C 4.2.6.8 and 6.1.1.4'
Pd -0.9988 1.0072 19.3319 0.6987 15.5017 7.9893 5.2954 25.2052 0.6058 76.8986 5.2659 'International Tables Vol C 4.2.6.8 and 6.1.1.4'

loop_
_geom_angle_atom_site_label_1
_geom_angle_site_symmetry_1
_geom_angle_atom_site_label_2
_geom_angle_site_symmetry_2
_geom_angle_atom_site_label_3
_geom_angle_site_symmetry_3
_geom_angle
_geom_angle_publ_flag
Cl1 . Pd1 . C1 . 176.02(8) yes
Cl1 . Pd1 . N1 . 95.28(7) yes
C1 . Pd1 . N1 . 82.49(10) yes
Cl1 . Pd1 . N2 . 90.55(6) yes
C1 . Pd1 . N2 . 91.22(9) yes
N1 . Pd1 . N2 . 170.1(1) yes
Pd1 . C1 . C2 . 129.2(2) yes
Pd1 . C1 . C6 . 112.4(2) yes
C2 . C1 . C6 . 118.3(3) yes
C1 . C2 . C3 . 121.4(3) yes
C1 . C2 . H21 . 119.281 no
C3 . C2 . H21 . 119.334 no
C2 . C3 . C4 . 120.5(3) yes
C2 . C3 . H31 . 119.757 no
C4 . C3 . H31 . 119.760 no
C3 . C4 . C5 . 118.6(3) yes
C3 . C4 . H41 . 120.721 no
C5 . C4 . H41 . 120.635 no
C4 . C5 . C6 . 121.3(3) yes
C4 . C5 . H51 . 119.335 no
C6 . C5 . H51 . 119.356 no
C1 . C6 . C5 . 119.8(3) yes
C1 . C6 . C7 . 114.1(4) yes
C5 . C6 . C7 . 118.3(4) yes
C1 . C6 . C70 . 114.1(3) yes
C5 . C6 . C70 . 125.0(3) yes
C11 . C10 . H101 . 109.455 no
C11 . C10 . H102 . 109.484 no
H101 . C10 . H102 . 109.442 no
C11 . C10 . H103 . 109.490 no
H101 . C10 . H103 . 109.477 no
H102 . C10 . H103 . 109.479 no
C10 . C11 . C12 . 130.6(2) yes
C10 . C11 . N2 . 118.7(2) yes
C12 . C11 . N2 . 110.7(2) yes
C11 . C12 . C13 . 106.7(2) yes
C11 . C12 . P1 . 131.92(18) yes
C13 . C12 . P1 . 120.19(18) yes
C12 . C13 . N3 . 104.10(19) yes
C12 . C13 . O1 . 131.4(2) yes
N3 . C13 . O1 . 124.4(2) yes
C15 . C14 . C19 . 120.8(2) yes
C15 . C14 . N3 . 119.9(2) yes
C19 . C14 . N3 . 119.3(2) yes
C14 . C15 . C16 . 118.9(3) yes
C14 . C15 . H151 . 120.560 no
C16 . C15 . H151 . 120.539 no
C15 . C16 . C17 . 121.1(3) yes
C15 . C16 . H161 . 119.488 no
C17 . C16 . H161 . 119.420 no
C16 . C17 . C18 . 119.6(3) yes
C16 . C17 . H171 . 120.224 no
C18 . C17 . H171 . 120.201 no
C17 . C18 . C19 . 120.5(3) yes
C17 . C18 . H181 . 119.721 no
C19 . C18 . H181 . 119.735 no
C18 . C19 . C14 . 119.1(3) yes
C18 . C19 . H191 . 120.446 no
C14 . C19 . H191 . 120.427 no
C21 . C20 . C25 . 120.5(2) yes
C21 . C20 . P1 . 116.78(18) yes
C25 . C20 . P1 . 122.6(2) yes
C20 . C21 . C22 . 120.3(2) yes
C20 . C21 . H211 . 119.832 no
C22 . C21 . H211 . 119.828 no
C21 . C22 . C23 . 119.3(3) yes
C21 . C22 . H221 . 120.321 no
C23 . C22 . H221 . 120.387 no
C22 . C23 . C24 . 120.3(3) yes
C22 . C23 . H231 . 119.828 no
C24 . C23 . H231 . 119.849 no
C23 . C24 . C25 . 120.4(3) yes
C23 . C24 . H241 . 119.804 no
C25 . C24 . H241 . 119.808 no
C24 . C25 . C20 . 119.2(3) yes
C24 . C25 . H251 . 120.402 no
C20 . C25 . H251 . 120.439 no
C27 . C26 . C31 . 120.4(3) yes
C27 . C26 . P1 . 121.7(2) yes
C31 . C26 . P1 . 117.6(2) yes
C26 . C27 . C28 . 119.1(3) yes
C26 . C27 . H271 . 120.490 no
C28 . C27 . H271 . 120.414 no
C27 . C28 . C29 . 120.5(3) yes
C27 . C28 . H281 . 119.769 no
C29 . C28 . H281 . 119.751 no
C28 . C29 . C30 . 120.1(3) yes
C28 . C29 . H291 . 119.950 no
C30 . C29 . H291 . 119.934 no
C29 . C30 . C31 . 120.8(3) yes
C29 . C30 . H301 . 119.584 no
C31 . C30 . H301 . 119.573 no
C30 . C31 . C26 . 119.1(3) yes
C30 . C31 . H311 . 120.462 no
C26 . C31 . H311 . 120.486 no
C33 . C32 . C37 . 119.3(3) yes
C33 . C32 . P1 . 119.1(2) yes
C37 . C32 . P1 . 121.3(2) yes
C32 . C33 . C34 . 120.2(3) yes
C32 . C33 . H331 . 119.882 no
C34 . C33 . H331 . 119.887 no
C33 . C34 . C35 . 120.8(3) yes
C33 . C34 . H341 . 119.584 no
C35 . C34 . H341 . 119.622 no
C34 . C35 . C36 . 119.5(3) yes
C34 . C35 . H351 . 120.287 no
C36 . C35 . H351 . 120.238 no
C35 . C36 . C37 . 120.7(3) yes
C35 . C36 . H361 . 119.682 no
C37 . C36 . H361 . 119.647 no
C36 . C37 . C32 . 119.5(3) yes
C36 . C37 . H371 . 120.236 no
C32 . C37 . H371 . 120.265 no
Pd1 . N1 . C7 . 110.9(3) yes
Pd1 . N1 . C8 . 119.9(4) yes
C7 . N1 . C8 . 113.0(4) yes
Pd1 . N1 . C9 . 99.9(3) yes
C7 . N1 . C9 . 101.6(4) yes
C8 . N1 . C9 . 109.1(4) yes
Pd1 . N1 . C70 . 109.8(2) yes
Pd1 . N1 . C80 . 104.9(2) yes
C70 . N1 . C80 . 110.5(3) yes
Pd1 . N1 . C90 . 112.4(2) yes
C70 . N1 . C90 . 116.3(3) yes
C80 . N1 . C90 . 102.1(3) yes
C11 . N2 . Pd1 . 122.28(16) yes
C11 . N2 . N3 . 107.42(19) yes
Pd1 . N2 . N3 . 124.92(16) yes
C14 . N3 . C13 . 126.85(19) yes
C14 . N3 . N2 . 121.50(19) yes
C13 . N3 . N2 . 111.02(19) yes
C26 . P1 . C32 . 106.77(12) yes
C26 . P1 . C20 . 105.46(12) yes
C32 . P1 . C20 . 112.57(12) yes
C26 . P1 . C12 . 116.02(12) yes
C32 . P1 . C12 . 107.42(12) yes
C20 . P1 . C12 . 108.72(11) yes
N1 . C7 . C6 . 103.6(4) yes
N1 . C7 . H71 . 111.088 no
C6 . C7 . H71 . 111.215 no
N1 . C7 . H72 . 110.682 no
C6 . C7 . H72 . 110.775 no
H71 . C7 . H72 . 109.412 no
N1 . C8 . H81 . 109.560 no
N1 . C8 . H82 . 109.552 no
H81 . C8 . H82 . 109.706 no
N1 . C8 . H83 . 109.304 no
H81 . C8 . H83 . 109.363 no
H82 . C8 . H83 . 109.341 no
N1 . C9 . H91 . 109.497 no
N1 . C9 . H92 . 109.401 no
H91 . C9 . H92 . 109.791 no
N1 . C9 . H93 . 109.222 no
H91 . C9 . H93 . 109.528 no
H92 . C9 . H93 . 109.387 no
C6 . C70 . N1 . 108.2(3) yes
C6 . C70 . H701 . 109.798 no
N1 . C70 . H701 . 109.736 no
C6 . C70 . H702 . 109.874 no
N1 . C70 . H702 . 109.825 no
H701 . C70 . H702 . 109.394 no
N1 . C80 . H801 . 109.448 no
N1 . C80 . H802 . 109.356 no
H801 . C80 . H802 . 109.496 no
N1 . C80 . H803 . 109.442 no
H801 . C80 . H803 . 109.607 no
H802 . C80 . H803 . 109.478 no
N1 . C90 . H901 . 109.534 no
N1 . C90 . H902 . 109.447 no
H901 . C90 . H902 . 109.433 no
N1 . C90 . H903 . 109.515 no
H901 . C90 . H903 . 109.490 no
H902 . C90 . H903 . 109.407 no

loop_
_geom_bond_atom_site_label_1
_geom_bond_site_symmetry_1
_geom_bond_atom_site_label_2
_geom_bond_site_symmetry_2
_geom_bond_distance
_geom_bond_publ_flag
Pd1 . Cl1 . 2.4349(7) yes
Pd1 . C1 . 1.972(3) yes
Pd1 . N1 . 2.056(2) yes
Pd1 . N2 . 2.0437(19) yes
C1 . C2 . 1.365(4) yes
C1 . C6 . 1.402(4) yes
C2 . C3 . 1.397(4) yes
C2 . H21 . 1.000 no
C3 . C4 . 1.377(5) yes
C3 . H31 . 1.000 no
C4 . C5 . 1.374(6) yes
C4 . H41 . 1.000 no
C5 . C6 . 1.395(5) yes
C5 . H51 . 0.999 no
C6 . C7 . 1.499(7) yes
C6 . C70 . 1.567(6) yes
C10 . C11 . 1.497(3) yes
C10 . H101 . 1.000 no
C10 . H102 . 1.000 no
C10 . H103 . 1.000 no
C11 . C12 . 1.409(3) yes
C11 . N2 . 1.310(3) yes
C12 . C13 . 1.426(3) yes
C12 . P1 . 1.735(2) yes
C13 . N3 . 1.392(3) yes
C13 . O1 . 1.231(3) yes
C14 . C15 . 1.379(4) yes
C14 . C19 . 1.388(4) yes
C14 . N3 . 1.413(3) yes
C15 . C16 . 1.392(4) yes
C15 . H151 . 1.000 no
C16 . C17 . 1.372(5) yes
C16 . H161 . 1.000 no
C17 . C18 . 1.378(5) yes
C17 . H171 . 1.000 no
C18 . C19 . 1.391(4) yes
C18 . H181 . 1.000 no
C19 . H191 . 1.000 no
C20 . C21 . 1.393(4) yes
C20 . C25 . 1.382(3) yes
C20 . P1 . 1.794(3) yes
C21 . C22 . 1.380(4) yes
C21 . H211 . 1.000 no
C22 . C23 . 1.394(4) yes
C22 . H221 . 1.001 no
C23 . C24 . 1.383(5) yes
C23 . H231 . 1.000 no
C24 . C25 . 1.393(4) yes
C24 . H241 . 1.000 no
C25 . H251 . 0.999 no
C26 . C27 . 1.385(4) yes
C26 . C31 . 1.387(4) yes
C26 . P1 . 1.800(3) yes
C27 . C28 . 1.391(4) yes
C27 . H271 . 1.000 no
C28 . C29 . 1.373(6) yes
C28 . H281 . 1.000 no
C29 . C30 . 1.362(6) yes
C29 . H291 . 1.000 no
C30 . C31 . 1.389(5) yes
C30 . H301 . 1.000 no
C31 . H311 . 1.000 no
C32 . C33 . 1.396(4) yes
C32 . C37 . 1.389(4) yes
C32 . P1 . 1.797(2) yes
C33 . C34 . 1.369(4) yes
C33 . H331 . 1.000 no
C34 . C35 . 1.382(6) yes
C34 . H341 . 1.000 no
C35 . C36 . 1.372(6) yes
C35 . H351 . 1.000 no
C36 . C37 . 1.396(5) yes
C36 . H361 . 0.999 no
C37 . H371 . 1.000 no
N1 . C7 . 1.530(8) yes
N1 . C8 . 1.390(7) yes
N1 . C9 . 1.622(7) yes
N1 . C70 . 1.367(5) yes
N1 . C80 . 1.554(5) yes
N1 . C90 . 1.510(5) yes
N2 . N3 . 1.383(3) yes
C7 . H71 . 0.997 no
C7 . H72 . 1.004 no
C8 . H81 . 0.998 no
C8 . H82 . 0.999 no
C8 . H83 . 1.003 no
C9 . H91 . 0.997 no
C9 . H92 . 0.999 no
C9 . H93 . 1.002 no
C70 . H701 . 1.001 no
C70 . H702 . 1.000 no
C80 . H801 . 0.999 no
C80 . H802 . 1.001 no
C80 . H803 . 0.999 no
C90 . H901 . 1.000 no
C90 . H902 . 1.001 no
C90 . H903 . 1.000 no

loop_
_oxford_twin_element_scale_factors
0.5000(4)
0.5000(4)
